data_4126258
loop_
_publ_author_name
'Ding, Yanjun'
'Chen, Ying-Pin'
'Zhang, Xinlei'
'Chen, Liang'
'Dong, Zhaohui'
'Jiang, Hai-Long'
'Xu, Hangxun'
'Zhou, Hong-Cai'

_publ_section_title
;
 Controlled Intercalation and Chemical Exfoliation of Layered
 Metal-Organic Frameworks Using a Chemically Labile Intercalating Agent.
;
_journal_name_full 'Journal of the American Chemical Society'
_journal_paper_doi 10.1021/jacs.7b04829
_journal_year 2017
_chemical_formula_sum 'C48 H24 N6 O8 Pd Zn2'
_chemical_formula_weight 1049.87
_chemical_name_systematic
; 
 ? 
;
_space_group_IT_number 65
_symmetry_cell_setting orthorhombic
_symmetry_space_group_name_Hall '-A 2 2'
_symmetry_space_group_name_H-M 'A m m m'
_atom_sites_solution_hydrogens geom
_atom_sites_solution_primary direct
_atom_sites_solution_secondary difmap
_audit_creation_method SHELXL-97
_cell_angle_alpha 90.00
_cell_angle_beta 90.00
_cell_angle_gamma 90.00
_cell_formula_units_Z 2
_cell_length_a 16.677(4)
_cell_length_b 16.673(4)
_cell_length_c 45.237(11)
_cell_measurement_reflns_used 9877
_cell_measurement_temperature 273(2)
_cell_measurement_theta_max 27.1416
_cell_measurement_theta_min 2.4426
_cell_volume 12578(5)
_computing_cell_refinement 'SAINT+ ver. (Bruker, 2001)'
_computing_data_collection 'APEX2  (Bruker, 2008)'
_computing_data_reduction 'SAINT+ ver. (Bruker, 2001)'
_computing_molecular_graphics 'SHELXTL (Sheldrick, 2008)'
_computing_publication_material 'SHELXTL (Sheldrick, 2008)'
_computing_structure_refinement 'SHELXL-97 (Sheldrick, 2008)'
_computing_structure_solution 'SHELXS-97 (Sheldrick, 2008)'
_diffrn_ambient_temperature 273(2)
_diffrn_measured_fraction_theta_full 0.938
_diffrn_measured_fraction_theta_max 0.938
_diffrn_measurement_device_type 'Bruker SMART APEX II CCD area detector'
_diffrn_measurement_method 'phi and omega scans'
_diffrn_radiation_monochromator graphite
_diffrn_radiation_source 'fine-focus sealed tube'
_diffrn_radiation_type MoK\a
_diffrn_radiation_wavelength 0.71073
_diffrn_reflns_av_R_equivalents 0.1132
_diffrn_reflns_av_sigmaI/netI 0.1062
_diffrn_reflns_limit_h_max 20
_diffrn_reflns_limit_h_min -20
_diffrn_reflns_limit_k_max 20
_diffrn_reflns_limit_k_min -20
_diffrn_reflns_limit_l_max 55
_diffrn_reflns_limit_l_min -52
_diffrn_reflns_number 43982
_diffrn_reflns_theta_full 26.00
_diffrn_reflns_theta_max 26.00
_diffrn_reflns_theta_min 2.18
_exptl_absorpt_coefficient_mu 0.271
_exptl_absorpt_correction_T_max 0.9986
_exptl_absorpt_correction_T_min 0.9973
_exptl_absorpt_correction_type multi-scan
_exptl_absorpt_process_details 'SADABS (Sheldrick, 2008)'
_exptl_crystal_colour Brick-red
_exptl_crystal_density_diffrn 0.277
_exptl_crystal_density_meas ?
_exptl_crystal_density_method 'not measured'
_exptl_crystal_description Plate
_exptl_crystal_F_000 1048
_exptl_crystal_size_max 0.01
_exptl_crystal_size_mid 0.01
_exptl_crystal_size_min 0.01
_platon_squeeze_details
;
;
_refine_diff_density_max 1.140
_refine_diff_density_min -2.180
_refine_diff_density_rms 0.090
_refine_ls_extinction_method none
_refine_ls_goodness_of_fit_ref 1.000
_refine_ls_hydrogen_treatment mixed
_refine_ls_matrix_type full
_refine_ls_number_parameters 95
_refine_ls_number_reflns 6314
_refine_ls_number_restraints 42
_refine_ls_restrained_S_all 1.005
_refine_ls_R_factor_all 0.1403
_refine_ls_R_factor_gt 0.0973
_refine_ls_shift/su_max 0.000
_refine_ls_shift/su_mean 0.000
_refine_ls_structure_factor_coef Fsqd
_refine_ls_weighting_details 'calc w=1/[\s^2^(Fo^2^)+(0.0300P)^2^+110.0000P] where P=(Fo^2^+2Fc^2^)/3'
_refine_ls_weighting_scheme calc
_refine_ls_wR_factor_gt 0.1938
_refine_ls_wR_factor_ref 0.2083
_reflns_number_gt 4017
_reflns_number_total 6314
_reflns_threshold_expression >2sigma(I)
_cod_data_source_file ja7b04829_si_003.cif
_cod_data_source_block trans
_cod_depositor_comments
;
The following automatic conversions were performed:

'_symmetry_cell_setting' value 'Orthorhombic' changed to
'orthorhombic' according to
/home/data/users/saulius/crontab/automatic-downloads/rss-feeds/ACS/lib/dictionaries/cif_core.dic
dictionary named 'cif_core.dic' version 2.4.2 from 2011-04-26.

'_exptl_crystal_density_meas' value 'not measured' was changed to '?'
- the value is perceived as not measured.

Automatic conversion script
Id: cif_fix_values 4973 2017-02-22 13:04:09Z antanas 
;
_cod_original_cell_volume 12579(5)
_cod_original_sg_symbol_H-M Ammm
_cod_database_code 4126258

loop_
_symmetry_equiv_pos_as_xyz
'x, y, z'
'-x, -y, z'
'x, -y, -z'
'-x, y, -z'
'x, y+1/2, z+1/2'
'-x, -y+1/2, z+1/2'
'x, -y+1/2, -z+1/2'
'-x, y+1/2, -z+1/2'
'-x, -y, -z'
'x, y, -z'
'-x, y, z'
'x, -y, z'
'-x, -y+1/2, -z+1/2'
'x, y+1/2, -z+1/2'
'-x, y+1/2, z+1/2'
'x, -y+1/2, z+1/2'

loop_
_atom_site_label
_atom_site_type_symbol
_atom_site_fract_x
_atom_site_fract_y
_atom_site_fract_z
_atom_site_U_iso_or_equiv
_atom_site_adp_type
_atom_site_occupancy
_atom_site_symmetry_multiplicity
_atom_site_calc_flag
_atom_site_refinement_flags
Pd1 Pd 0.0000 0.0000 0.0000 0.0252(3) Uani 1 8 d S
Zn1 Zn 0.5000 0.5000 0.03258(3) 0.0325(4) Uani 1 4 d S
N12 N 0.1222(3) 0.0000 0.0000 0.0167(14) Uani 1 4 d SU
C5 C 0.2087(3) 0.2094(4) 0.0000 0.0334(16) Uani 1 2 d S
C6 C 0.1457(3) 0.1450(3) 0.0000 0.0251(14) Uani 1 2 d SU
N11 N 0.0000 0.1208(4) 0.0000 0.0216(15) Uani 1 4 d SU
C7 C 0.0402(3) 0.2530(3) 0.0000 0.0364(16) Uani 1 2 d SU
H7A H 0.0741 0.2988 0.0000 0.044 Uiso 1 2 calc SR
C9 C 0.1689(3) 0.0650(3) 0.0000 0.0215(13) Uani 1 2 d SU
C10 C 0.2528(3) 0.0405(3) 0.0000 0.047(2) Uani 1 2 d S
H10A H 0.2984 0.0746 0.0000 0.056 Uiso 1 2 calc SR
C8 C 0.0656(3) 0.1693(3) 0.0000 0.0205(12) Uani 1 2 d SU
O1 O 0.41428(19) 0.4144(2) 0.02443(11) 0.0647(12) Uani 1 1 d .
C1 C 0.3937(4) 0.3932(4) 0.0000 0.0356(16) Uani 1 2 d SU
C2 C 0.3263(4) 0.3257(4) 0.0000 0.0402(17) Uani 1 2 d S
C3 C 0.2989(3) 0.2990(3) 0.02691(15) 0.0620(17) Uani 1 1 d .
H3A H 0.3189 0.3196 0.0450 0.074 Uiso 1 1 calc R
C4 C 0.2378(4) 0.2378(4) 0.02593(16) 0.080(2) Uani 1 1 d .
H4A H 0.2175 0.2168 0.0440 0.096 Uiso 1 1 calc R
N21 N 0.5000 0.5000 0.0775(5) 0.177(8) Uani 1 4 d S

loop_
_atom_site_aniso_label
_atom_site_aniso_U_11
_atom_site_aniso_U_22
_atom_site_aniso_U_33
_atom_site_aniso_U_23
_atom_site_aniso_U_13
_atom_site_aniso_U_12
Pd1 0.0072(4) 0.0072(4) 0.0613(8) 0.000 0.000 0.000
Zn1 0.0070(4) 0.0056(5) 0.0848(11) 0.000 0.000 0.000
N12 0.007(3) 0.010(3) 0.033(4) 0.000 0.000 0.000
C5 0.022(3) 0.025(3) 0.053(5) 0.000 0.000 -0.012(3)
C6 0.003(2) 0.010(2) 0.063(4) 0.000 0.000 -0.0018(19)
N11 0.003(3) 0.018(3) 0.044(4) 0.000 0.000 0.000
C7 0.016(2) 0.008(2) 0.086(5) 0.000 0.000 0.001(2)
C9 0.012(2) 0.004(2) 0.048(4) 0.000 0.000 0.0005(19)
C10 0.009(3) 0.005(2) 0.127(7) 0.000 0.000 0.000(2)
C8 0.011(2) 0.007(2) 0.043(4) 0.000 0.000 0.0055(19)
O1 0.0312(18) 0.0331(19) 0.130(4) -0.004(2) 0.000(2) -0.0239(16)
C1 0.021(3) 0.021(3) 0.065(5) 0.000 0.000 -0.014(3)
C2 0.026(3) 0.027(3) 0.067(5) 0.000 0.000 -0.010(3)
C3 0.056(3) 0.047(3) 0.084(4) -0.001(3) -0.008(3) -0.042(3)
C4 0.085(4) 0.071(4) 0.085(5) 0.005(4) 0.003(4) -0.061(4)
N21 0.139(15) 0.119(14) 0.27(3) 0.000 0.000 0.000

loop_
_atom_type_symbol
_atom_type_description
_atom_type_scat_dispersion_real
_atom_type_scat_dispersion_imag
_atom_type_scat_source
C C 0.0033 0.0016 'International Tables Vol C Tables 4.2.6.8 and 6.1.1.4'
H H 0.0000 0.0000 'International Tables Vol C Tables 4.2.6.8 and 6.1.1.4'
N N 0.0061 0.0033 'International Tables Vol C Tables 4.2.6.8 and 6.1.1.4'
O O 0.0106 0.0060 'International Tables Vol C Tables 4.2.6.8 and 6.1.1.4'
Zn Zn 0.2839 1.4301 'International Tables Vol C Tables 4.2.6.8 and 6.1.1.4'
Pd Pd -0.9988 1.0072 'International Tables Vol C Tables 4.2.6.8 and 6.1.1.4'

loop_
_geom_angle_atom_site_label_1
_geom_angle_atom_site_label_2
_geom_angle_atom_site_label_3
_geom_angle
_geom_angle_site_symmetry_1
_geom_angle_site_symmetry_3
N11 Pd1 N11 180.0 9 .
N11 Pd1 N12 90.0 9 9
N11 Pd1 N12 90.0 . 9
N11 Pd1 N12 90.0 9 .
N11 Pd1 N12 90.0 . .
N12 Pd1 N12 180.0 9 .
N21 Zn1 O1 100.34(14) . 2_665
N21 Zn1 O1 100.34(14) . 12_565
O1 Zn1 O1 88.3(2) 2_665 12_565
N21 Zn1 O1 100.34(14) . 11_655
O1 Zn1 O1 88.0(2) 2_665 11_655
O1 Zn1 O1 159.3(3) 12_565 11_655
N21 Zn1 O1 100.34(14) . .
O1 Zn1 O1 159.3(3) 2_665 .
O1 Zn1 O1 88.0(2) 12_565 .
O1 Zn1 O1 88.3(2) 11_655 .
N21 Zn1 Zn1 180.000(1) . 9_665
O1 Zn1 Zn1 79.66(14) 2_665 9_665
O1 Zn1 Zn1 79.66(14) 12_565 9_665
O1 Zn1 Zn1 79.66(14) 11_655 9_665
O1 Zn1 Zn1 79.66(14) . 9_665
C9 N12 C9 108.6(5) 3 .
C9 N12 Pd1 125.7(3) 3 .
C9 N12 Pd1 125.7(3) . .
C4 C5 C4 119.9(6) . 10
C4 C5 C6 120.0(3) . .
C4 C5 C6 120.0(3) 10 .
C9 C6 C8 123.0(4) . .
C9 C6 C5 119.4(4) . .
C8 C6 C5 117.6(5) . .
C8 N11 C8 107.1(6) 11 .
C8 N11 Pd1 126.5(3) 11 .
C8 N11 Pd1 126.5(3) . .
C7 C7 C8 106.9(3) 11 .
N12 C9 C6 128.1(4) . .
N12 C9 C10 109.4(4) . .
C6 C9 C10 122.5(4) . .
C10 C10 C9 106.3(3) 3 .
N11 C8 C6 126.7(4) . .
N11 C8 C7 109.6(4) . .
C6 C8 C7 123.7(5) . .
C1 O1 Zn1 124.4(4) . .
O1 C1 O1 131.9(6) . 10
O1 C1 C2 114.0(3) . .
O1 C1 C2 114.0(3) 10 .
C3 C2 C3 124.7(6) . 10
C3 C2 C1 117.6(3) . .
C3 C2 C1 117.6(3) 10 .
C2 C3 C4 115.9(6) . .
C5 C4 C3 121.8(6) . .

loop_
_geom_bond_atom_site_label_1
_geom_bond_atom_site_label_2
_geom_bond_distance
_geom_bond_site_symmetry_2
Pd1 N11 2.014(6) 9
Pd1 N11 2.014(6) .
Pd1 N12 2.037(5) 9
Pd1 N12 2.037(5) .
Zn1 N21 2.03(2) .
Zn1 O1 2.053(3) 2_665
Zn1 O1 2.053(3) 12_565
Zn1 O1 2.053(3) 11_655
Zn1 O1 2.053(3) .
Zn1 Zn1 2.948(3) 9_665
N12 C9 1.336(6) 3
N12 C9 1.336(6) .
C5 C4 1.355(7) .
C5 C4 1.355(7) 10
C5 C6 1.502(7) .
C6 C9 1.389(7) .
C6 C8 1.395(7) .
N11 C8 1.360(6) 11
N11 C8 1.360(6) .
C7 C7 1.340(10) 11
C7 C8 1.459(7) .
C9 C10 1.457(7) .
C10 C10 1.350(10) 3
O1 C1 1.210(4) .
C1 O1 1.210(4) 10
C1 C2 1.591(8) .
C2 C3 1.374(6) .
C2 C3 1.374(6) 10
C3 C4 1.443(6) .

loop_
_platon_squeeze_void_nr
_platon_squeeze_void_average_x
_platon_squeeze_void_average_y
_platon_squeeze_void_average_z
_platon_squeeze_void_volume
_platon_squeeze_void_count_electrons
_platon_squeeze_void_content
1 -0.024 -0.001 0.442 11030 4850 ' '
